data_4117201
loop_
_publ_author_name
'Daniel J. Nurco'
'Craig J. Medforth'
'Timothy P. Forsyth'
'Marilyn M. Olmstead'
'Kevin M. Smith'

_publ_contact_author
;
Dan Nurco, Chemistry Department, University of California, Davis, 95616 USA
;
_publ_contact_author_email nurco@chem.ucdavis.edu
_publ_section_title
;
 Conformational Flexibility in Dodecasubstituted Porphyrins
;
_journal_name_full 'Journal of the American Chemical Society'
_journal_page_first 10918
_journal_page_last 10919
_journal_paper_doi 10.1021/ja962164e
_journal_volume 118
_journal_year 1996
_chemical_compound_source synthetic
_chemical_formula_moiety 'C92 H34 F28 N4'
_chemical_formula_sum 'C92 H34 F28 N4'
_chemical_formula_weight 1727.23
_chemical_name_common H~2~F~28~DPP
_chemical_name_systematic
; 
  5,10,15,20-tetrakis-(pentafluorophenyl)-2,3,7,8,12,13,17,18-octakis-(4- 
  fluorophenyl)-porphyrin
;
_space_group_IT_number 14
_symmetry_cell_setting monoclinic
_symmetry_space_group_name_Hall '-P 2ybc'
_symmetry_space_group_name_H-M 'P 1 21/c 1'
_atom_sites_solution_hydrogens geom
_atom_sites_solution_primary direct
_atom_sites_solution_secondary difmap
_audit_creation_method SHELXL
_cell_angle_alpha 90.00
_cell_angle_beta 105.590(10)
_cell_angle_gamma 90.00
_cell_formula_units_Z 2
_cell_length_a 16.6290(10)
_cell_length_b 8.7210(10)
_cell_length_c 25.700(3)
_cell_measurement_reflns_used 50
_cell_measurement_temperature 130(2)
_cell_measurement_theta_max 29.9
_cell_measurement_theta_min 3.9
_cell_volume 3589.9(6)
_computing_cell_refinement 'Siemens P3'
_computing_data_collection 'Siemens P3'
_computing_data_reduction XDISK
_computing_molecular_graphics XP
_computing_publication_material XCIF
_computing_structure_refinement 'Siemens SHELXTL V. 5.03'
_computing_structure_solution 'Siemens SHELXTL V. 5.03'
_diffrn_ambient_temperature 130(2)
_diffrn_measurement_device 'Syntex P2~1~'
_diffrn_measurement_method '\q - 2\q scans'
_diffrn_radiation_monochromator graphite
_diffrn_radiation_source 'normal-focus sealed tube'
_diffrn_radiation_type CuK\a
_diffrn_radiation_wavelength 1.54178
_diffrn_reflns_av_R_equivalents 0.0536
_diffrn_reflns_av_sigmaI/netI 0.0829
_diffrn_reflns_limit_h_max 19
_diffrn_reflns_limit_h_min 0
_diffrn_reflns_limit_k_max 10
_diffrn_reflns_limit_k_min 0
_diffrn_reflns_limit_l_max 28
_diffrn_reflns_limit_l_min -28
_diffrn_reflns_number 5639
_diffrn_reflns_theta_max 56.86
_diffrn_reflns_theta_min 2.76
_diffrn_standards_decay_% 'no decay'
_diffrn_standards_interval_count 198
_diffrn_standards_number 2
_exptl_absorpt_coefficient_mu 1.277
_exptl_absorpt_correction_T_max 0.94
_exptl_absorpt_correction_T_min 0.87
_exptl_absorpt_correction_type XABS2
_exptl_crystal_colour purple
_exptl_crystal_density_diffrn 1.598
_exptl_crystal_description needle
_exptl_crystal_F_000 1732
_exptl_crystal_size_max 0.42
_exptl_crystal_size_mid 0.12
_exptl_crystal_size_min 0.06
_refine_diff_density_max 0.265
_refine_diff_density_min -0.261
_refine_ls_extinction_method none
_refine_ls_goodness_of_fit_all 1.063
_refine_ls_goodness_of_fit_obs 1.145
_refine_ls_hydrogen_treatment riding
_refine_ls_matrix_type full
_refine_ls_number_parameters 559
_refine_ls_number_reflns 4811
_refine_ls_number_restraints 0
_refine_ls_restrained_S_all 1.063
_refine_ls_restrained_S_obs 1.145
_refine_ls_R_factor_all 0.0985
_refine_ls_R_factor_obs 0.0554
_refine_ls_shift/esd_max -0.023
_refine_ls_shift/esd_mean 0.002
_refine_ls_structure_factor_coef Fsqd
_refine_ls_weighting_details 'w=1/[\s^2^(Fo^2^)+(0.0204P)^2^+3.7332P] where P=(Fo^2^+2Fc^2^)/3'
_refine_ls_weighting_scheme calc
_refine_ls_wR_factor_all 0.1087
_refine_ls_wR_factor_obs 0.0925
_reflns_number_observed 3203
_reflns_number_total 4811
_reflns_observed_criterion >2sigma(I)
_cod_data_source_file ja962164e_2.cif
_cod_data_source_block 08xa
_cod_depositor_comments
;
The following automatic conversions were performed:

'_refine_ls_weighting_scheme' value 'calc
w=1/[\s^2^(Fo^2^)+(0.0204P)^2^+3.7332P] where P=(Fo^2^+2Fc^2^)/3' was
changed to 'calc'. New tag '_refine_ls_weighting_details' was
created. The value of the new tag was set to
'w=1/[\s^2^(Fo^2^)+(0.0204P)^2^+3.7332P] where P=(Fo^2^+2Fc^2^)/3'.

Automatic conversion script
Id: cif_fix_values 3143 2015-03-26 13:38:13Z robertas 
;
_cod_database_code 4117201

loop_
_symmetry_equiv_pos_as_xyz
'x, y, z'
'-x, y+1/2, -z+1/2'
'-x, -y, -z'
'x, -y-1/2, z-1/2'

loop_
_atom_site_aniso_label
_atom_site_aniso_U_11
_atom_site_aniso_U_22
_atom_site_aniso_U_33
_atom_site_aniso_U_23
_atom_site_aniso_U_13
_atom_site_aniso_U_12
N1 0.014(2) 0.012(2) 0.016(2) 0.001(2) 0.003(2) 0.000(2)
C1 0.015(2) 0.011(3) 0.013(2) 0.001(2) 0.002(2) 0.005(2)
F1 0.036(2) 0.051(2) 0.023(2) 0.0076(15) -0.0058(13) 0.019(2)
N2 0.017(2) 0.015(2) 0.016(2) 0.003(2) 0.003(2) -0.001(2)
C2 0.019(2) 0.013(3) 0.014(2) 0.002(2) 0.006(2) 0.002(2)
F2 0.073(2) 0.023(2) 0.060(2) 0.022(2) 0.024(2) -0.001(2)
C3 0.019(2) 0.011(3) 0.012(2) 0.002(2) 0.007(2) 0.004(2)
F3 0.045(2) 0.029(2) 0.025(2) -0.0054(14) 0.0158(13) -0.0040(14)
C4 0.015(2) 0.011(3) 0.013(2) -0.002(2) 0.005(2) 0.001(2)
F4 0.058(2) 0.022(2) 0.053(2) -0.013(2) 0.021(2) -0.014(2)
C5 0.019(2) 0.015(3) 0.012(2) -0.001(2) 0.007(2) 0.000(2)
F5 0.055(2) 0.032(2) 0.065(2) 0.013(2) 0.030(2) -0.017(2)
C6 0.016(2) 0.012(3) 0.017(2) -0.001(2) 0.004(2) -0.001(2)
F6 0.073(2) 0.054(2) 0.029(2) 0.007(2) 0.030(2) -0.013(2)
C7 0.015(2) 0.016(3) 0.016(2) -0.001(2) 0.002(2) 0.001(2)
F7 0.044(2) 0.033(2) 0.0230(15) -0.0080(14) 0.0123(13) -0.0083(15)
C8 0.012(2) 0.017(3) 0.014(2) -0.001(2) 0.004(2) 0.003(2)
F8 0.060(2) 0.060(2) 0.098(3) 0.019(2) 0.060(2) -0.010(2)
C9 0.015(2) 0.013(3) 0.013(2) -0.001(2) 0.003(2) -0.001(2)
F9 0.0108(14) 0.064(2) 0.043(2) 0.003(2) 0.0023(12) 0.0003(14)
C10 0.016(2) 0.015(3) 0.013(2) -0.001(2) 0.001(2) 0.002(2)
F10 0.032(2) 0.027(2) 0.033(2) -0.0096(14) 0.0033(13) -0.0001(14)
F11 0.049(2) 0.055(2) 0.024(2) -0.013(2) -0.0057(14) -0.013(2)
F12 0.022(2) 0.074(2) 0.036(2) 0.013(2) -0.0122(13) -0.001(2)
F13 0.026(2) 0.050(2) 0.050(2) 0.018(2) 0.0071(14) 0.020(2)
F14 0.0266(14) 0.027(2) 0.029(2) -0.0008(14) 0.0087(12) 0.0062(13)
C2A 0.014(2) 0.013(3) 0.014(2) 0.001(2) 0.003(2) 0.000(2)
C2B 0.019(2) 0.018(3) 0.019(3) 0.001(2) 0.003(2) 0.001(2)
C2C 0.020(3) 0.020(3) 0.026(3) 0.008(2) 0.003(2) 0.009(2)
C2D 0.024(3) 0.028(3) 0.020(3) 0.007(2) 0.000(2) 0.005(2)
C2E 0.025(3) 0.030(3) 0.013(2) -0.002(2) 0.003(2) 0.002(2)
C2F 0.015(2) 0.020(3) 0.018(3) -0.002(2) 0.005(2) -0.001(2)
C3A 0.014(2) 0.015(3) 0.019(3) 0.005(2) 0.000(2) 0.003(2)
C3B 0.022(3) 0.022(3) 0.020(3) 0.007(2) 0.008(2) 0.004(2)
C3C 0.034(3) 0.010(3) 0.043(3) 0.000(3) 0.013(2) 0.003(2)
C3D 0.031(3) 0.019(3) 0.036(3) 0.018(3) 0.008(2) 0.003(3)
C3E 0.039(3) 0.037(3) 0.013(3) 0.008(3) 0.005(2) -0.004(3)
C3F 0.026(3) 0.020(3) 0.017(3) 0.003(2) 0.006(2) -0.003(2)
C5A 0.012(2) 0.015(3) 0.017(2) 0.004(2) 0.000(2) 0.002(2)
C5B 0.019(2) 0.024(3) 0.013(2) 0.003(2) 0.008(2) 0.001(2)
C5C 0.024(3) 0.013(3) 0.035(3) -0.006(3) 0.007(2) -0.003(2)
C5D 0.028(3) 0.021(3) 0.035(3) 0.010(3) 0.012(2) -0.007(2)
C5E 0.031(3) 0.033(3) 0.017(3) 0.008(3) 0.014(2) 0.002(3)
C5F 0.023(3) 0.019(3) 0.016(3) -0.003(2) 0.002(2) -0.002(2)
C7A 0.011(2) 0.017(3) 0.022(3) 0.010(2) 0.003(2) 0.006(2)
C7B 0.023(3) 0.021(3) 0.028(3) 0.001(2) 0.007(2) -0.002(2)
C7C 0.023(3) 0.023(3) 0.053(4) 0.006(3) 0.007(3) -0.005(2)
C7D 0.032(3) 0.035(4) 0.055(4) 0.019(3) 0.026(3) 0.000(3)
C7E 0.036(3) 0.035(4) 0.040(3) 0.010(3) 0.024(3) 0.008(3)
C7F 0.019(3) 0.022(3) 0.029(3) 0.004(2) 0.005(2) -0.001(2)
C8A 0.014(2) 0.017(3) 0.017(2) 0.007(2) 0.004(2) -0.002(2)
C8B 0.026(3) 0.018(3) 0.024(3) -0.001(2) 0.008(2) 0.000(2)
C8C 0.019(3) 0.033(3) 0.027(3) 0.000(3) -0.004(2) -0.009(3)
C8D 0.012(2) 0.038(3) 0.031(3) 0.012(3) 0.005(2) -0.001(2)
C8E 0.023(3) 0.032(3) 0.021(3) 0.000(2) 0.008(2) 0.004(2)
C8F 0.018(2) 0.025(3) 0.022(3) -0.005(2) -0.001(2) 0.001(2)
C10A 0.016(2) 0.018(3) 0.017(2) 0.003(2) 0.003(2) 0.000(2)
C10B 0.015(2) 0.015(3) 0.025(3) 0.003(2) 0.002(2) 0.002(2)
C10C 0.026(3) 0.028(3) 0.021(3) -0.004(2) 0.002(2) -0.008(2)
C10D 0.018(3) 0.047(4) 0.020(3) 0.012(3) -0.001(2) -0.005(3)
C10E 0.013(2) 0.033(3) 0.037(3) 0.017(3) 0.008(2) 0.011(2)
C10F 0.020(3) 0.020(3) 0.021(3) 0.001(2) 0.007(2) -0.004(2)

loop_
_atom_site_label
_atom_site_type_symbol
_atom_site_fract_x
_atom_site_fract_y
_atom_site_fract_z
_atom_site_U_iso_or_equiv
_atom_site_thermal_displace_type
_atom_site_occupancy
_atom_site_calc_flag
_atom_site_refinement_flags
N1 N -0.0479(2) 0.6641(4) 0.43947(13) 0.0144(8) Uani 1 d .
H1 H -0.0290(2) 0.5937(4) 0.46429(13) 0.017 Uiso 0.50 calc PR
C1 C -0.1279(2) 0.6712(5) 0.4060(2) 0.0137(10) Uani 1 d .
F1 F -0.3906(2) 1.0617(3) 0.20800(10) 0.0393(8) Uani 1 d .
N2 N 0.1169(2) 0.5961(4) 0.51685(13) 0.0164(9) Uani 1 d .
H2 H 0.0659(2) 0.5631(4) 0.51397(13) 0.020 Uiso 0.50 calc PR
C2 C -0.1334(2) 0.8060(5) 0.3719(2) 0.0151(10) Uani 1 d .
F2 F -0.0275(2) 1.4544(3) 0.29786(12) 0.0509(9) Uani 1 d .
C3 C -0.0580(2) 0.8786(5) 0.3867(2) 0.0135(10) Uani 1 d .
F3 F 0.1347(2) 1.0699(3) 0.50933(10) 0.0316(7) Uani 1 d .
C4 C -0.0025(2) 0.7849(5) 0.4278(2) 0.0130(10) Uani 1 d .
F4 F 0.1993(2) 1.3176(3) 0.47198(12) 0.0432(8) Uani 1 d .
C5 C 0.0839(2) 0.8030(5) 0.4485(2) 0.0152(10) Uani 1 d .
F5 F 0.2222(2) 1.3146(3) 0.37213(12) 0.0484(9) Uani 1 d .
C6 C 0.1395(3) 0.7092(5) 0.4862(2) 0.0149(10) Uani 1 d .
F6 F 0.1823(2) 1.0607(4) 0.30883(11) 0.0488(9) Uani 1 d .
C7 C 0.2302(2) 0.7209(5) 0.5005(2) 0.0160(10) Uani 1 d .
F7 F 0.1147(2) 0.8160(3) 0.34529(10) 0.0329(7) Uani 1 d .
C8 C 0.2599(2) 0.6225(5) 0.5421(2) 0.0142(10) Uani 1 d .
F8 F 0.4493(2) 0.9982(4) 0.39758(14) 0.0651(11) Uani 1 d .
C9 C 0.1887(2) 0.5439(5) 0.5528(2) 0.0139(10) Uani 1 d .
F9 F 0.60732(14) 0.5554(4) 0.60517(11) 0.0403(8) Uani 1 d .
C10 C 0.1924(2) 0.4294(5) 0.5912(2) 0.0150(10) Uani 1 d .
F10 F 0.2287(2) 0.6067(3) 0.68459(10) 0.0316(7) Uani 1 d .
F11 F 0.3673(2) 0.5788(4) 0.76687(11) 0.0456(9) Uani 1 d .
F12 F 0.4844(2) 0.3669(4) 0.76185(11) 0.0478(9) Uani 1 d .
F13 F 0.4631(2) 0.1881(3) 0.67235(11) 0.0428(8) Uani 1 d .
F14 F 0.32325(15) 0.2140(3) 0.59056(10) 0.0272(7) Uani 1 d .
C2A C -0.2052(2) 0.8684(5) 0.3291(2) 0.0140(10) Uani 1 d .
C2B C -0.2475(2) 0.9977(5) 0.3394(2) 0.0192(11) Uani 1 d .
H2B H -0.2335(2) 1.0420(5) 0.3744(2) 0.023 Uiso 1 calc R
C2C C -0.3108(3) 1.0621(6) 0.2979(2) 0.0229(11) Uani 1 d .
H2C H -0.3408(3) 1.1494(6) 0.3044(2) 0.028 Uiso 1 calc R
C2D C -0.3283(3) 0.9971(6) 0.2481(2) 0.0251(12) Uani 1 d .
C2E C -0.2879(3) 0.8709(5) 0.2359(2) 0.0230(11) Uani 1 d .
H2E H -0.3020(3) 0.8289(5) 0.2005(2) 0.028 Uiso 1 calc R
C2F C -0.2252(2) 0.8066(5) 0.2774(2) 0.0175(10) Uani 1 d .
H2F H -0.1957(2) 0.7193(5) 0.2702(2) 0.021 Uiso 1 calc R
C3A C -0.0440(2) 1.0309(5) 0.3642(2) 0.0166(11) Uani 1 d .
C3B C -0.0372(3) 1.1629(5) 0.3953(2) 0.0209(11) Uani 1 d .
H3B H -0.0366(3) 1.1550(5) 0.4323(2) 0.025 Uiso 1 calc R
C3C C -0.0314(3) 1.3058(5) 0.3732(2) 0.0282(12) Uani 1 d .
H3C H -0.0265(3) 1.3963(5) 0.3945(2) 0.034 Uiso 1 calc R
C3D C -0.0328(3) 1.3128(6) 0.3192(2) 0.0290(12) Uani 1 d .
C3E C -0.0405(3) 1.1875(6) 0.2867(2) 0.0297(13) Uani 1 d .
H3E H -0.0415(3) 1.1967(6) 0.2497(2) 0.036 Uiso 1 calc R
C3F C -0.0468(3) 1.0446(5) 0.3099(2) 0.0210(11) Uani 1 d .
H3F H -0.0531(3) 0.9551(5) 0.2881(2) 0.025 Uiso 1 calc R
C5A C 0.1221(2) 0.9365(5) 0.4279(2) 0.0154(10) Uani 1 d .
C5B C 0.1451(3) 1.0660(5) 0.4589(2) 0.0179(11) Uani 1 d .
C5C C 0.1784(3) 1.1924(5) 0.4412(2) 0.0244(11) Uani 1 d .
C5D C 0.1905(3) 1.1922(6) 0.3903(2) 0.0272(12) Uani 1 d .
C5E C 0.1696(3) 1.0643(6) 0.3584(2) 0.0254(12) Uani 1 d .
C5F C 0.1356(3) 0.9394(5) 0.3770(2) 0.0199(11) Uani 1 d .
C7A C 0.2858(2) 0.8017(5) 0.4724(2) 0.0169(10) Uani 1 d .
C7B C 0.3317(3) 0.9290(5) 0.4944(2) 0.0239(11) Uani 1 d .
H7B H 0.3256(3) 0.9709(5) 0.5272(2) 0.029 Uiso 1 calc R
C7C C 0.3865(3) 0.9964(6) 0.4692(2) 0.0338(13) Uani 1 d .
H7C H 0.4181(3) 1.0841(6) 0.4843(2) 0.041 Uiso 1 calc R
C7D C 0.3940(3) 0.9341(7) 0.4223(2) 0.0378(14) Uani 1 d .
C7E C 0.3514(3) 0.8077(6) 0.3991(2) 0.0345(13) Uani 1 d .
H7E H 0.3591(3) 0.7659(6) 0.3667(2) 0.041 Uiso 1 calc R
C7F C 0.2962(3) 0.7420(5) 0.4246(2) 0.0238(12) Uani 1 d .
H7F H 0.2649(3) 0.6545(5) 0.4090(2) 0.029 Uiso 1 calc R
C8A C 0.3516(2) 0.5934(5) 0.5642(2) 0.0157(10) Uani 1 d .
C8B C 0.4012(3) 0.6902(6) 0.6025(2) 0.0227(11) Uani 1 d .
H8B H 0.3757(3) 0.7675(6) 0.6187(2) 0.027 Uiso 1 calc R
C8C C 0.4871(3) 0.6755(6) 0.6173(2) 0.0279(12) Uani 1 d .
H8C H 0.5210(3) 0.7416(6) 0.6436(2) 0.033 Uiso 1 calc R
C8D C 0.5223(3) 0.5639(6) 0.5932(2) 0.0272(12) Uani 1 d .
C8E C 0.4759(3) 0.4642(6) 0.5563(2) 0.0250(12) Uani 1 d .
H8E H 0.5021(3) 0.3854(6) 0.5412(2) 0.030 Uiso 1 calc R
C8F C 0.3904(3) 0.4799(5) 0.5413(2) 0.0228(12) Uani 1 d .
H8F H 0.3573(3) 0.4126(5) 0.5150(2) 0.027 Uiso 1 calc R
C10A C 0.2728(3) 0.4132(5) 0.6346(2) 0.0174(11) Uani 1 d .
C10B C 0.2872(3) 0.5048(5) 0.6804(2) 0.0189(11) Uani 1 d .
C10C C 0.3576(3) 0.4919(6) 0.7226(2) 0.0258(12) Uani 1 d .
C10D C 0.4164(3) 0.3856(6) 0.7202(2) 0.0294(13) Uani 1 d .
C10E C 0.4061(3) 0.2946(6) 0.6749(2) 0.0273(12) Uani 1 d .
C10F C 0.3341(3) 0.3086(5) 0.6336(2) 0.0202(11) Uani 1 d .

loop_
_atom_type_symbol
_atom_type_description
_atom_type_scat_dispersion_real
_atom_type_scat_dispersion_imag
_atom_type_scat_source
C C 0.0181 0.0091 'International Tables Vol C Tables 4.2.6.8 and 6.1.1.4'
H H 0.0000 0.0000 'International Tables Vol C Tables 4.2.6.8 and 6.1.1.4'
N N 0.0311 0.0180 'International Tables Vol C Tables 4.2.6.8 and 6.1.1.4'
F F 0.0727 0.0534 'International Tables Vol C Tables 4.2.6.8 and 6.1.1.4'

loop_
_geom_angle_atom_site_label_1
_geom_angle_atom_site_label_2
_geom_angle_atom_site_label_3
_geom_angle
_geom_angle_site_symmetry_1
_geom_angle_site_symmetry_3
C4 N1 C1 108.9(3) . .
N1 C1 C10 124.2(4) . 3_566
N1 C1 C2 107.9(4) . .
C10 C1 C2 127.7(4) 3_566 .
C6 N2 C9 107.5(3) . .
C3 C2 C1 107.6(4) . .
C3 C2 C2A 122.0(4) . .
C1 C2 C2A 130.3(4) . .
C2 C3 C4 107.4(4) . .
C2 C3 C3A 122.2(4) . .
C4 C3 C3A 130.3(4) . .
N1 C4 C5 124.7(4) . .
N1 C4 C3 108.1(3) . .
C5 C4 C3 126.9(4) . .
C6 C5 C4 127.8(4) . .
C6 C5 C5A 115.8(4) . .
C4 C5 C5A 116.4(4) . .
N2 C6 C5 125.5(4) . .
N2 C6 C7 109.3(4) . .
C5 C6 C7 125.2(4) . .
C8 C7 C6 106.6(4) . .
C8 C7 C7A 122.6(4) . .
C6 C7 C7A 130.2(4) . .
C7 C8 C9 107.8(4) . .
C7 C8 C8A 121.6(4) . .
C9 C8 C8A 130.0(4) . .
N2 C9 C10 125.3(4) . .
N2 C9 C8 108.6(4) . .
C10 C9 C8 126.1(4) . .
C9 C10 C1 126.6(4) . 3_566
C9 C10 C10A 117.0(4) . .
C1 C10 C10A 116.3(4) 3_566 .
C2F C2A C2B 119.6(4) . .
C2F C2A C2 120.1(4) . .
C2B C2A C2 120.0(4) . .
C2A C2B C2C 119.7(4) . .
C2D C2C C2B 118.5(4) . .
F1 C2D C2C 117.6(4) . .
F1 C2D C2E 118.5(4) . .
C2C C2D C2E 123.9(4) . .
C2D C2E C2F 117.4(4) . .
C2A C2F C2E 120.9(4) . .
C3F C3A C3B 118.9(4) . .
C3F C3A C3 120.0(4) . .
C3B C3A C3 120.8(4) . .
C3A C3B C3C 120.9(4) . .
C3D C3C C3B 117.9(5) . .
F2 C3D C3E 119.0(4) . .
F2 C3D C3C 117.3(5) . .
C3E C3D C3C 123.7(5) . .
C3D C3E C3F 117.3(4) . .
C3A C3F C3E 121.3(4) . .
C5B C5A C5F 116.1(4) . .
C5B C5A C5 121.0(4) . .
C5F C5A C5 122.9(4) . .
F3 C5B C5C 117.8(4) . .
F3 C5B C5A 119.1(4) . .
C5C C5B C5A 123.0(4) . .
F4 C5C C5B 121.7(4) . .
F4 C5C C5D 118.8(4) . .
C5B C5C C5D 119.4(5) . .
F5 C5D C5E 120.2(4) . .
F5 C5D C5C 120.3(5) . .
C5E C5D C5C 119.4(4) . .
F6 C5E C5F 119.8(4) . .
F6 C5E C5D 120.4(4) . .
C5F C5E C5D 119.9(4) . .
F7 C5F C5E 119.3(4) . .
F7 C5F C5A 118.6(4) . .
C5E C5F C5A 122.1(4) . .
C7B C7A C7F 118.5(4) . .
C7B C7A C7 121.9(4) . .
C7F C7A C7 119.4(4) . .
C7A C7B C7C 120.8(5) . .
C7D C7C C7B 118.4(5) . .
C7C C7D C7E 123.5(5) . .
C7C C7D F8 118.8(5) . .
C7E C7D F8 117.7(5) . .
C7D C7E C7F 117.5(5) . .
C7A C7F C7E 121.3(5) . .
C8B C8A C8F 118.5(4) . .
C8B C8A C8 121.1(4) . .
C8F C8A C8 119.8(4) . .
C8C C8B C8A 120.8(4) . .
C8D C8C C8B 118.6(4) . .
C8E C8D F9 118.7(4) . .
C8E C8D C8C 122.6(4) . .
F9 C8D C8C 118.6(4) . .
C8D C8E C8F 118.7(4) . .
C8E C8F C8A 120.8(4) . .
C10F C10A C10B 116.0(4) . .
C10F C10A C10 124.5(4) . .
C10B C10A C10 119.5(4) . .
F10 C10B C10C 118.2(4) . .
F10 C10B C10A 119.1(4) . .
C10C C10B C10A 122.7(4) . .
F11 C10C C10B 120.6(4) . .
F11 C10C C10D 120.0(4) . .
C10B C10C C10D 119.4(4) . .
F12 C10D C10C 120.5(5) . .
F12 C10D C10E 119.3(5) . .
C10C C10D C10E 120.2(4) . .
F13 C10E C10F 120.2(5) . .
F13 C10E C10D 120.7(4) . .
C10F C10E C10D 119.0(4) . .
F14 C10F C10E 118.3(4) . .
F14 C10F C10A 119.0(4) . .
C10E C10F C10A 122.7(4) . .

loop_
_geom_bond_atom_site_label_1
_geom_bond_atom_site_label_2
_geom_bond_distance
_geom_bond_site_symmetry_2
N1 C4 1.376(5) .
N1 C1 1.378(5) .
C1 C10 1.403(6) 3_566
C1 C2 1.454(6) .
F1 C2D 1.371(5) .
N2 C6 1.376(5) .
N2 C9 1.377(5) .
C2 C3 1.364(6) .
C2 C2A 1.493(5) .
F2 C3D 1.364(5) .
C3 C4 1.453(5) .
C3 C3A 1.491(6) .
F3 C5B 1.354(4) .
C4 C5 1.401(5) .
F4 C5C 1.338(5) .
C5 C6 1.407(6) .
C5 C5A 1.490(6) .
F5 C5D 1.330(5) .
C6 C7 1.458(5) .
F6 C5E 1.346(5) .
C7 C8 1.355(6) .
C7 C7A 1.493(6) .
F7 C5F 1.339(5) .
C8 C9 1.457(5) .
C8 C8A 1.500(5) .
F8 C7D 1.369(5) .
C9 C10 1.392(6) .
F9 C8D 1.366(5) .
C10 C1 1.403(6) 3_566
C10 C10A 1.500(5) .
F10 C10B 1.344(5) .
F11 C10C 1.340(5) .
F12 C10D 1.343(5) .
F13 C10E 1.342(5) .
F14 C10F 1.352(5) .
C2A C2F 1.388(5) .
C2A C2B 1.392(6) .
C2B C2C 1.398(6) .
C2C C2D 1.358(6) .
C2D C2E 1.368(6) .
C2E C2F 1.394(6) .
C3A C3F 1.388(6) .
C3A C3B 1.390(6) .
C3B C3C 1.384(6) .
C3C C3D 1.383(6) .
C3D C3E 1.361(7) .
C3E C3F 1.398(6) .
C5A C5B 1.375(6) .
C5A C5F 1.386(6) .
C5B C5C 1.365(6) .
C5C C5D 1.376(6) .
C5D C5E 1.372(6) .
C5E C5F 1.371(6) .
C7A C7B 1.379(6) .
C7A C7F 1.388(6) .
C7B C7C 1.383(6) .
C7C C7D 1.358(7) .
C7D C7E 1.358(7) .
C7E C7F 1.387(6) .
C8A C8B 1.386(6) .
C8A C8F 1.396(6) .
C8B C8C 1.383(6) .
C8C C8D 1.366(7) .
C8D C8E 1.362(6) .
C8E C8F 1.377(6) .
C10A C10F 1.372(6) .
C10A C10B 1.388(6) .
C10B C10C 1.371(6) .
C10C C10D 1.360(6) .
C10D C10E 1.380(7) .
C10E C10F 1.376(6) .
